data_4130208
loop_
_publ_author_name
'Zhang, Xiaolei'
'Dai, Huimin'
'Yan, Hong'
'Zou, Wenli'
'Cremer, Dieter'

_publ_section_title
;
 B-H&#x00B7;&#x00B7;&#x00B7;\p Interaction: A New Type of Nonclassical
 Hydrogen Bonding.
;
_journal_issue 13
_journal_name_full 'Journal of the American Chemical Society'
_journal_page_first 4334
_journal_page_last 4337
_journal_paper_doi 10.1021/jacs.6b01249
_journal_volume 138
_journal_year 2016
_chemical_formula_sum 'C33 H46 B10 Ir O3 P S2'
_chemical_formula_weight 886.09
_space_group_IT_number 13
_space_group_name_Hall '-P 2yc'
_space_group_name_H-M_alt 'P 1 2/c 1'
_symmetry_cell_setting monoclinic
_symmetry_space_group_name_H-M 'P 1 2/c 1'
_atom_sites_solution_hydrogens geom
_atom_sites_solution_primary direct
_atom_sites_solution_secondary difmap
_audit_creation_method SHELXL-97
_cell_angle_alpha 90.00
_cell_angle_beta 93.446(3)
_cell_angle_gamma 90.00
_cell_formula_units_Z 4
_cell_length_a 12.019(2)
_cell_length_b 9.9038(18)
_cell_length_c 38.907(7)
_cell_measurement_temperature 296(2)
_cell_volume 4622.9(14)
_computing_structure_refinement 'SHELXL-97 (Sheldrick, 1997)'
_computing_structure_solution 'SHELXS-97 (Sheldrick, 1990)'
_diffrn_ambient_temperature 296(2)
_diffrn_measured_fraction_theta_full 0.999
_diffrn_measured_fraction_theta_max 0.999
_diffrn_radiation_monochromator graphite
_diffrn_radiation_source 'fine-focus sealed tube'
_diffrn_radiation_type MoK\a
_diffrn_radiation_wavelength 0.71073
_diffrn_reflns_av_R_equivalents 0.0317
_diffrn_reflns_av_sigmaI/netI 0.0358
_diffrn_reflns_limit_h_max 14
_diffrn_reflns_limit_h_min -14
_diffrn_reflns_limit_k_max 12
_diffrn_reflns_limit_k_min -8
_diffrn_reflns_limit_l_max 47
_diffrn_reflns_limit_l_min -47
_diffrn_reflns_number 26876
_diffrn_reflns_theta_full 26.00
_diffrn_reflns_theta_max 26.00
_diffrn_reflns_theta_min 1.05
_exptl_absorpt_coefficient_mu 3.041
_exptl_crystal_density_diffrn 1.273
_exptl_crystal_density_method 'not measured'
_exptl_crystal_description block
_exptl_crystal_F_000 1768
_platon_squeeze_details
;
;
_refine_diff_density_max 0.805
_refine_diff_density_min -1.037
_refine_diff_density_rms 0.110
_refine_ls_extinction_method none
_refine_ls_goodness_of_fit_ref 1.179
_refine_ls_hydrogen_treatment mixed
_refine_ls_matrix_type full
_refine_ls_number_parameters 462
_refine_ls_number_reflns 9091
_refine_ls_number_restraints 714
_refine_ls_restrained_S_all 1.179
_refine_ls_R_factor_all 0.0340
_refine_ls_R_factor_gt 0.0299
_refine_ls_shift/su_max 0.001
_refine_ls_shift/su_mean 0.000
_refine_ls_structure_factor_coef Fsqd
_refine_ls_weighting_details 'calc w=1/[\s^2^(Fo^2^)+(0.0317P)^2^+2.8404P] where P=(Fo^2^+2Fc^2^)/3'
_refine_ls_weighting_scheme calc
_refine_ls_wR_factor_gt 0.0763
_refine_ls_wR_factor_ref 0.0778
_reflns_number_gt 8248
_reflns_number_total 9091
_reflns_threshold_expression >2sigma(I)
_cod_data_source_file ja6b01249_si_001.cif
_cod_data_source_block C3
_cod_original_cell_volume 4622.8(14)
_cod_original_sg_symbol_H-M P2/c
_cod_database_code 4130208

loop_
_symmetry_equiv_pos_as_xyz
'x, y, z'
'-x, y, -z+1/2'
'-x, -y, -z'
'x, -y, z-1/2'

loop_
_atom_site_label
_atom_site_type_symbol
_atom_site_fract_x
_atom_site_fract_y
_atom_site_fract_z
_atom_site_U_iso_or_equiv
_atom_site_adp_type
_atom_site_occupancy
_atom_site_symmetry_multiplicity
_atom_site_calc_flag
_atom_site_refinement_flags
C34 C 0.2784(3) -0.0470(4) 0.11878(9) 0.0384(7) Uani 1 1 d U
Ir1 Ir 0.400313(10) 0.236922(12) 0.090139(3) 0.02865(6) Uani 1 1 d .
S4 S 0.49369(7) 0.08315(8) 0.05524(2) 0.03244(18) Uani 1 1 d .
S3 S 0.57469(7) 0.31398(9) 0.11363(2) 0.03519(19) Uani 1 1 d .
P2 P 0.39362(8) 0.06885(9) 0.13058(2) 0.03306(19) Uani 1 1 d .
C10 C 0.6715(3) 0.2650(3) 0.08289(9) 0.0327(7) Uani 1 1 d U
C11 C 0.6320(3) 0.1474(3) 0.05424(8) 0.0301(7) Uani 1 1 d U
C24 C 0.5958(3) -0.0025(4) 0.16481(9) 0.0440(8) Uani 1 1 d U
H59 H 0.5870 0.0776 0.1768 0.053 Uiso 1 1 calc R
C28 C 0.3718(3) 0.1220(4) 0.17444(9) 0.0416(8) Uani 1 1 d U
C22 C 0.5148(3) -0.0410(4) 0.13923(9) 0.0378(7) Uani 1 1 d U
B20 B 0.8803(4) 0.2829(5) 0.05625(13) 0.0453(10) Uani 1 1 d .
H53 H 0.9637 0.3289 0.0571 0.054 Uiso 1 1 calc R
C39 C 0.2731(3) -0.1072(4) 0.08671(9) 0.0394(8) Uani 1 1 d U
H69 H 0.3308 -0.0918 0.0723 0.047 Uiso 1 1 calc R
O57 O 0.7960(3) -0.2738(4) 0.16489(10) 0.0763(11) Uani 1 1 d .
C27 C 0.5323(3) -0.1606(4) 0.12197(10) 0.0455(8) Uani 1 1 d U
H55 H 0.4802 -0.1878 0.1047 0.055 Uiso 1 1 calc R
B12 B 0.7288(3) 0.1045(4) 0.08763(11) 0.0368(9) Uani 1 1 d .
B14 B 0.6931(4) 0.1736(4) 0.01595(11) 0.0383(9) Uani 1 1 d .
H48 H 0.6537 0.1478 -0.0095 0.046 Uiso 1 1 calc R
B19 B 0.8600(4) 0.1142(5) 0.06995(12) 0.0445(10) Uani 1 1 d .
H52 H 0.9304 0.0507 0.0794 0.053 Uiso 1 1 calc R
B13 B 0.6461(3) 0.3101(4) 0.04016(10) 0.0349(8) Uani 1 1 d .
H45 H 0.5755 0.3732 0.0307 0.042 Uiso 1 1 calc R
C38 C 0.1860(3) -0.1894(4) 0.07508(11) 0.0441(8) Uani 1 1 d U
H68 H 0.1859 -0.2299 0.0535 0.053 Uiso 1 1 calc R
C29 C 0.3717(4) 0.2555(4) 0.18342(11) 0.0528(10) Uani 1 1 d U
H60 H 0.3807 0.3205 0.1665 0.063 Uiso 1 1 calc R
C37 C 0.0990(4) -0.2103(4) 0.09608(12) 0.0533(10) Uani 1 1 d U
B17 B 0.7433(3) 0.0469(4) 0.04533(11) 0.0388(9) Uani 1 1 d .
H49 H 0.7359 -0.0610 0.0390 0.047 Uiso 1 1 calc R
C23 C 0.6876(4) -0.0809(4) 0.17233(10) 0.0511(9) Uani 1 1 d U
H58 H 0.7404 -0.0536 0.1894 0.061 Uiso 1 1 calc R
O67 O 0.0076(3) -0.2883(4) 0.08714(11) 0.0816(11) Uani 1 1 d .
B16 B 0.8109(4) 0.2518(4) 0.09450(13) 0.0420(10) Uani 1 1 d .
H50 H 0.8476 0.2782 0.1202 0.050 Uiso 1 1 calc R
B18 B 0.7782(4) 0.3196(5) 0.02268(12) 0.0430(10) Uani 1 1 d .
H51 H 0.7954 0.3892 0.0016 0.052 Uiso 1 1 calc R
C26 C 0.6244(4) -0.2408(4) 0.12949(13) 0.0538(10) Uani 1 1 d U
H56 H 0.6336 -0.3210 0.1176 0.065 Uiso 1 1 calc R
C35 C 0.1894(3) -0.0693(4) 0.13970(11) 0.0523(9) Uani 1 1 d U
H65 H 0.1901 -0.0301 0.1614 0.063 Uiso 1 1 calc R
O62 O 0.3323(5) 0.2258(5) 0.27623(9) 0.1043(16) Uani 1 1 d .
C33 C 0.3623(4) 0.0258(5) 0.20053(10) 0.0554(9) Uani 1 1 d U
H64 H 0.3646 -0.0656 0.1951 0.067 Uiso 1 1 calc R
C93 C -0.0017(6) -0.3398(7) 0.05325(17) 0.106(2) Uani 1 1 d U
H96A H 0.0060 -0.2674 0.0372 0.159 Uiso 1 1 calc R
H95B H -0.0732 -0.3818 0.0491 0.159 Uiso 1 1 calc R
H94C H 0.0559 -0.4053 0.0504 0.159 Uiso 1 1 calc R
C36 C 0.1003(4) -0.1495(5) 0.12819(12) 0.0590(10) Uani 1 1 d U
H66 H 0.0409 -0.1626 0.1421 0.071 Uiso 1 1 calc R
C30 C 0.3584(4) 0.2970(6) 0.21732(11) 0.0646(11) Uani 1 1 d U
H61 H 0.3580 0.3883 0.2230 0.077 Uiso 1 1 calc R
B15 B 0.7602(3) 0.3781(4) 0.06487(11) 0.0385(9) Uani 1 1 d .
H47 H 0.7643 0.4862 0.0713 0.046 Uiso 1 1 calc R
C25 C 0.7029(4) -0.2011(5) 0.15483(11) 0.0517(9) Uani 1 1 d U
C31 C 0.3460(4) 0.1992(6) 0.24219(11) 0.0666(11) Uani 1 1 d U
B21 B 0.8387(4) 0.1550(4) 0.02563(12) 0.0425(10) Uani 1 1 d .
H54 H 0.8946 0.1174 0.0064 0.051 Uiso 1 1 calc R
C85 C 0.8190(4) -0.3919(5) 0.14614(15) 0.0735(14) Uani 1 1 d U
H86A H 0.7596 -0.4557 0.1481 0.110 Uiso 1 1 calc R
H87B H 0.8877 -0.4309 0.1552 0.110 Uiso 1 1 calc R
H88C H 0.8252 -0.3693 0.1223 0.110 Uiso 1 1 calc R
C89 C 0.3309(7) 0.3625(8) 0.28678(14) 0.118(2) Uani 1 1 d U
H92A H 0.3918 0.4097 0.2774 0.177 Uiso 1 1 calc R
H90B H 0.3380 0.3671 0.3115 0.177 Uiso 1 1 calc R
H91C H 0.2618 0.4034 0.2786 0.177 Uiso 1 1 calc R
C32 C 0.3496(4) 0.0643(5) 0.23411(11) 0.0661(11) Uani 1 1 d U
H63 H 0.3435 -0.0006 0.2512 0.079 Uiso 1 1 calc R
C9 C 0.2376(3) 0.2562(3) 0.06040(10) 0.0371(8) Uani 1 1 d U
C8 C 0.3148(3) 0.3408(3) 0.04273(9) 0.0341(7) Uani 1 1 d U
C43 C 0.3404(3) 0.3230(4) 0.00610(9) 0.0434(9) Uani 1 1 d U
H80A H 0.3837 0.3982 -0.0011 0.065 Uiso 1 1 calc R
H79B H 0.2720 0.3183 -0.0080 0.065 Uiso 1 1 calc R
H81C H 0.3818 0.2411 0.0037 0.065 Uiso 1 1 calc R
C5 C 0.2265(3) 0.3126(4) 0.09397(10) 0.0392(8) Uani 1 1 d U
C6 C 0.3014(3) 0.4234(4) 0.09799(9) 0.0383(8) Uani 1 1 d U
C7 C 0.3542(3) 0.4424(3) 0.06617(9) 0.0363(7) Uani 1 1 d U
C40 C 0.1413(4) 0.2728(4) 0.11870(12) 0.0522(10) Uani 1 1 d U
H71A H 0.1750 0.2725 0.1417 0.078 Uiso 1 1 calc R
H70B H 0.1136 0.1842 0.1130 0.078 Uiso 1 1 calc R
H72C H 0.0808 0.3362 0.1172 0.078 Uiso 1 1 calc R
C42 C 0.4287(3) 0.5581(4) 0.05877(11) 0.0477(9) Uani 1 1 d U
H77A H 0.4493 0.5528 0.0354 0.072 Uiso 1 1 calc R
H78B H 0.4945 0.5544 0.0740 0.072 Uiso 1 1 calc R
H76C H 0.3902 0.6415 0.0622 0.072 Uiso 1 1 calc R
C44 C 0.1673(3) 0.1490(4) 0.04296(10) 0.0449(9) Uani 1 1 d U
H84A H 0.1314 0.0971 0.0599 0.067 Uiso 1 1 calc R
H83B H 0.2135 0.0908 0.0302 0.067 Uiso 1 1 calc R
H82C H 0.1119 0.1902 0.0276 0.067 Uiso 1 1 calc R
C41 C 0.3092(4) 0.5243(4) 0.12713(10) 0.0542(10) Uani 1 1 d U
H73A H 0.2705 0.4899 0.1461 0.081 Uiso 1 1 calc R
H74B H 0.2759 0.6080 0.1195 0.081 Uiso 1 1 calc R
H75C H 0.3861 0.5391 0.1343 0.081 Uiso 1 1 calc R
H46 H 0.700(4) 0.048(4) 0.1090(12) 0.065 Uiso 1 1 d .

loop_
_atom_site_aniso_label
_atom_site_aniso_U_11
_atom_site_aniso_U_22
_atom_site_aniso_U_33
_atom_site_aniso_U_23
_atom_site_aniso_U_13
_atom_site_aniso_U_12
C34 0.0371(17) 0.0445(17) 0.0338(16) 0.0069(14) 0.0028(14) -0.0032(14)
Ir1 0.02907(8) 0.03226(8) 0.02439(8) 0.00007(5) -0.00027(5) -0.00047(5)
S4 0.0307(4) 0.0366(4) 0.0299(4) -0.0058(3) 0.0003(3) -0.0053(3)
S3 0.0338(5) 0.0435(5) 0.0279(4) -0.0087(4) -0.0012(3) -0.0032(4)
P2 0.0365(5) 0.0386(5) 0.0240(4) 0.0022(3) 0.0004(4) -0.0011(4)
C10 0.0298(18) 0.0375(18) 0.0302(18) -0.0020(13) -0.0024(14) -0.0029(13)
C11 0.0289(17) 0.0370(17) 0.0240(16) -0.0027(13) -0.0020(13) -0.0031(13)
C24 0.049(2) 0.054(2) 0.0282(17) -0.0056(15) -0.0065(15) 0.0054(16)
C28 0.0462(19) 0.0583(19) 0.0202(15) 0.0040(14) 0.0011(14) 0.0051(15)
C22 0.0414(18) 0.0439(17) 0.0277(16) 0.0026(13) -0.0012(14) 0.0005(14)
B20 0.034(2) 0.052(3) 0.050(3) 0.001(2) 0.004(2) -0.0059(19)
C39 0.0371(17) 0.0451(18) 0.0362(18) 0.0079(14) 0.0029(14) -0.0060(14)
O57 0.075(3) 0.083(2) 0.068(2) -0.0141(18) -0.0254(19) 0.0373(18)
C27 0.046(2) 0.0478(19) 0.0418(19) -0.0045(16) -0.0091(16) -0.0008(15)
B12 0.034(2) 0.038(2) 0.038(2) 0.0040(17) -0.0022(17) 0.0031(16)
B14 0.037(2) 0.048(2) 0.031(2) -0.0036(17) 0.0078(17) -0.0040(17)
B19 0.035(2) 0.050(3) 0.048(3) 0.001(2) -0.0003(19) 0.0051(18)
B13 0.039(2) 0.036(2) 0.030(2) 0.0025(16) 0.0019(17) -0.0026(16)
C38 0.044(2) 0.0448(19) 0.0428(19) 0.0056(16) -0.0013(16) -0.0100(16)
C29 0.064(2) 0.064(2) 0.0300(18) 0.0015(16) -0.0016(17) 0.0128(18)
C37 0.046(2) 0.053(2) 0.060(2) 0.0089(19) 0.0002(19) -0.0151(17)
B17 0.038(2) 0.039(2) 0.040(2) -0.0047(17) 0.0049(18) 0.0014(17)
C23 0.053(2) 0.066(2) 0.0324(19) -0.0060(17) -0.0133(17) 0.0095(18)
O67 0.065(2) 0.092(2) 0.087(3) 0.001(2) 0.008(2) -0.046(2)
B16 0.031(2) 0.050(3) 0.044(3) -0.0025(18) -0.0060(19) -0.0027(17)
B18 0.042(3) 0.046(2) 0.041(2) 0.0006(19) 0.0081(19) -0.0072(19)
C26 0.058(2) 0.050(2) 0.052(2) -0.0087(17) -0.0094(19) 0.0106(17)
C35 0.052(2) 0.061(2) 0.045(2) 0.0022(17) 0.0086(17) -0.0097(17)
O62 0.139(4) 0.148(4) 0.0255(17) -0.002(2) 0.006(2) 0.054(3)
C33 0.065(2) 0.069(2) 0.0323(18) 0.0088(17) 0.0046(17) 0.0055(18)
C93 0.098(4) 0.131(5) 0.089(4) -0.012(4) -0.003(3) -0.073(4)
C36 0.050(2) 0.071(2) 0.057(2) 0.007(2) 0.0148(19) -0.0177(19)
C30 0.080(3) 0.077(3) 0.036(2) -0.009(2) -0.004(2) 0.022(2)
B15 0.033(2) 0.041(2) 0.041(2) -0.0034(18) -0.0020(18) -0.0088(17)
C25 0.054(2) 0.057(2) 0.042(2) 0.0004(17) -0.0081(18) 0.0146(18)
C31 0.075(3) 0.099(3) 0.0253(19) 0.002(2) 0.0015(19) 0.023(2)
B21 0.036(2) 0.049(2) 0.044(3) -0.0042(19) 0.0102(19) 0.0015(18)
C85 0.066(3) 0.069(3) 0.085(4) -0.006(3) -0.002(3) 0.025(2)
C89 0.160(6) 0.153(6) 0.041(3) -0.028(4) -0.001(3) 0.054(5)
C32 0.077(3) 0.091(3) 0.030(2) 0.014(2) 0.0036(19) 0.014(2)
C9 0.0325(17) 0.0414(17) 0.0366(18) 0.0042(14) -0.0034(14) 0.0051(13)
C8 0.0333(17) 0.0396(17) 0.0288(17) 0.0061(13) -0.0028(13) 0.0048(13)
C43 0.048(2) 0.054(2) 0.0276(18) 0.0047(16) -0.0041(16) 0.0008(17)
C5 0.0354(18) 0.0462(18) 0.0359(18) 0.0057(15) 0.0009(14) 0.0086(15)
C6 0.0451(19) 0.0425(18) 0.0267(16) 0.0002(14) -0.0038(14) 0.0124(14)
C7 0.0416(18) 0.0379(17) 0.0286(17) 0.0029(13) -0.0033(14) 0.0065(14)
C40 0.043(2) 0.069(3) 0.045(2) 0.0076(19) 0.0093(18) 0.0116(18)
C42 0.054(2) 0.0366(19) 0.052(2) 0.0026(17) -0.0002(19) 0.0013(16)
C44 0.035(2) 0.054(2) 0.044(2) 0.0023(17) -0.0103(16) -0.0030(16)
C41 0.076(3) 0.048(2) 0.039(2) -0.0044(17) -0.002(2) 0.017(2)

loop_
_atom_type_symbol
_atom_type_description
_atom_type_scat_dispersion_real
_atom_type_scat_dispersion_imag
_atom_type_scat_source
C C 0.0033 0.0016 'International Tables Vol C Tables 4.2.6.8 and 6.1.1.4'
H H 0.0000 0.0000 'International Tables Vol C Tables 4.2.6.8 and 6.1.1.4'
B B 0.0013 0.0007 'International Tables Vol C Tables 4.2.6.8 and 6.1.1.4'
O O 0.0106 0.0060 'International Tables Vol C Tables 4.2.6.8 and 6.1.1.4'
P P 0.1023 0.0942 'International Tables Vol C Tables 4.2.6.8 and 6.1.1.4'
S S 0.1246 0.1234 'International Tables Vol C Tables 4.2.6.8 and 6.1.1.4'
Ir Ir -1.4442 7.9887 'International Tables Vol C Tables 4.2.6.8 and 6.1.1.4'

loop_
_geom_angle_atom_site_label_1
_geom_angle_atom_site_label_2
_geom_angle_atom_site_label_3
_geom_angle
C39 C34 C35 117.5(4)
C39 C34 P2 119.3(3)
C35 C34 P2 123.0(3)
C9 Ir1 C6 62.57(13)
C9 Ir1 C5 37.57(14)
C6 Ir1 C5 37.18(14)
C9 Ir1 C7 61.80(12)
C6 Ir1 C7 37.03(13)
C5 Ir1 C7 61.61(13)
C9 Ir1 P2 110.71(10)
C6 Ir1 P2 117.80(10)
C5 Ir1 P2 97.26(10)
C7 Ir1 P2 154.82(9)
C9 Ir1 C8 37.45(13)
C6 Ir1 C8 61.49(12)
C5 Ir1 C8 61.86(13)
C7 Ir1 C8 36.02(12)
P2 Ir1 C8 147.33(9)
C9 Ir1 S3 155.12(9)
C6 Ir1 S3 98.47(10)
C5 Ir1 S3 132.65(10)
C7 Ir1 S3 93.32(9)
P2 Ir1 S3 92.06(3)
C8 Ir1 S3 120.61(9)
C9 Ir1 S4 100.93(10)
C6 Ir1 S4 152.54(9)
C5 Ir1 S4 137.05(10)
C7 Ir1 S4 116.69(9)
P2 Ir1 S4 87.94(3)
C8 Ir1 S4 91.84(9)
S3 Ir1 S4 89.40(3)
C11 S4 Ir1 104.94(11)
C10 S3 Ir1 104.59(12)
C28 P2 C22 99.04(17)
C28 P2 C34 105.42(18)
C22 P2 C34 104.74(17)
C28 P2 Ir1 116.50(13)
C22 P2 Ir1 119.74(12)
C34 P2 Ir1 109.80(12)
C11 C10 B16 111.0(3)
C11 C10 B15 110.0(3)
B16 C10 B15 62.5(2)
C11 C10 B13 60.6(2)
B16 C10 B13 112.7(3)
B15 C10 B13 61.3(2)
C11 C10 B12 61.7(2)
B16 C10 B12 61.8(2)
B15 C10 B12 112.8(3)
B13 C10 B12 112.6(3)
C11 C10 S3 117.9(2)
B16 C10 S3 120.7(3)
B15 C10 S3 122.7(2)
B13 C10 S3 119.2(2)
B12 C10 S3 116.6(2)
C10 C11 B13 61.7(2)
C10 C11 B17 110.3(3)
B13 C11 B17 112.8(3)
C10 C11 B14 110.8(3)
B13 C11 B14 61.7(2)
B17 C11 B14 62.3(2)
C10 C11 B12 61.3(2)
B13 C11 B12 113.2(3)
B17 C11 B12 61.1(2)
B14 C11 B12 112.5(3)
C10 C11 S4 117.7(2)
B13 C11 S4 116.9(2)
B17 C11 S4 122.4(2)
B14 C11 S4 121.3(2)
B12 C11 S4 118.6(2)
C23 C24 C22 120.9(4)
C23 C24 H59 119.5
C22 C24 H59 119.5
C29 C28 C33 118.1(4)
C29 C28 P2 121.4(3)
C33 C28 P2 120.3(3)
C27 C22 C24 117.2(3)
C27 C22 P2 124.1(3)
C24 C22 P2 118.6(3)
B15 B20 B19 108.4(3)
B15 B20 B18 59.7(3)
B19 B20 B18 108.2(3)
B15 B20 B16 60.3(2)
B19 B20 B16 60.4(2)
B18 B20 B16 108.2(3)
B15 B20 B21 107.7(3)
B19 B20 B21 59.7(3)
B18 B20 B21 60.1(3)
B16 B20 B21 108.0(3)
B15 B20 H53 121.7
B19 B20 H53 121.5
B18 B20 H53 121.7
B16 B20 H53 121.4
B21 B20 H53 122.0
C38 C39 C34 122.9(4)
C38 C39 H69 118.5
C34 C39 H69 118.5
C25 O57 C85 118.0(4)
C26 C27 C22 122.2(4)
C26 C27 H55 118.9
C22 C27 H55 118.9
C10 B12 C11 57.0(2)
C10 B12 B17 105.0(3)
C11 B12 B17 58.8(2)
C10 B12 B19 105.5(3)
C11 B12 B19 105.6(3)
B17 B12 B19 60.7(3)
C10 B12 B16 58.4(2)
C11 B12 B16 104.6(3)
B17 B12 B16 108.8(3)
B19 B12 B16 60.7(3)
C10 B12 H46 114(2)
C11 B12 H46 118(2)
B17 B12 H46 128(2)
B19 B12 H46 132(2)
B16 B12 H46 121(2)
C11 B14 B13 59.0(2)
C11 B14 B21 105.5(3)
B13 B14 B21 108.1(3)
C11 B14 B17 58.8(2)
B13 B14 B17 107.8(3)
B21 B14 B17 59.9(2)
C11 B14 B18 105.4(3)
B13 B14 B18 59.9(2)
B21 B14 B18 60.3(3)
B17 B14 B18 108.0(3)
C11 B14 H48 124.1
B13 B14 H48 121.6
B21 B14 H48 122.1
B17 B14 H48 121.7
B18 B14 H48 122.2
B12 B19 B21 108.1(3)
B12 B19 B20 108.1(3)
B21 B19 B20 60.6(3)
B12 B19 B17 59.6(2)
B21 B19 B17 59.9(2)
B20 B19 B17 108.0(3)
B12 B19 B16 60.0(2)
B21 B19 B16 108.2(3)
B20 B19 B16 59.8(3)
B17 B19 B16 107.3(3)
B12 B19 H52 121.8
B21 B19 H52 121.3
B20 B19 H52 121.5
B17 B19 H52 122.2
B16 B19 H52 121.9
C11 B13 C10 57.68(19)
C11 B13 B14 59.3(2)
C10 B13 B14 105.8(3)
C11 B13 B15 105.9(3)
C10 B13 B15 59.2(2)
B14 B13 B15 108.7(3)
C11 B13 B18 106.3(3)
C10 B13 B18 105.8(3)
B14 B13 B18 60.7(2)
B15 B13 B18 60.1(2)
C11 B13 H45 123.6
C10 B13 H45 123.9
B14 B13 H45 121.5
B15 B13 H45 121.7
B18 B13 H45 122.2
C37 C38 C39 118.7(4)
C37 C38 H68 120.6
C39 C38 H68 120.6
C28 C29 C30 121.8(4)
C28 C29 H60 119.1
C30 C29 H60 119.1
O67 C37 C38 123.9(4)
O67 C37 C36 116.0(4)
C38 C37 C36 120.1(4)
C11 B17 B12 60.1(2)
C11 B17 B21 105.6(3)
B12 B17 B21 108.1(3)
C11 B17 B14 58.9(2)
B12 B17 B14 108.9(3)
B21 B17 B14 60.0(2)
C11 B17 B19 105.8(3)
B12 B17 B19 59.7(2)
B21 B17 B19 59.9(3)
B14 B17 B19 107.9(3)
C11 B17 H49 123.7
B12 B17 H49 121.0
B21 B17 H49 122.3
B14 B17 H49 121.4
B19 B17 H49 122.4
C24 C23 C25 120.8(4)
C24 C23 H58 119.6
C25 C23 H58 119.6
C37 O67 C93 117.2(4)
C10 B16 B12 59.8(2)
C10 B16 B20 105.5(3)
B12 B16 B20 107.6(3)
C10 B16 B15 59.1(2)
B12 B16 B15 108.3(3)
B20 B16 B15 59.7(3)
C10 B16 B19 105.5(3)
B12 B16 B19 59.3(2)
B20 B16 B19 59.8(3)
B15 B16 B19 107.5(3)
C10 B16 H50 123.7
B12 B16 H50 121.5
B20 B16 H50 122.5
B15 B16 H50 121.6
B19 B16 H50 122.7
B15 B18 B13 59.8(2)
B15 B18 B20 60.1(3)
B13 B18 B20 107.7(3)
B15 B18 B14 107.6(3)
B13 B18 B14 59.5(2)
B20 B18 B14 107.9(3)
B15 B18 B21 108.2(3)
B13 B18 B21 107.4(3)
B20 B18 B21 60.3(3)
B14 B18 B21 59.8(3)
B15 B18 H51 121.7
B13 B18 H51 122.3
B20 B18 H51 121.6
B14 B18 H51 122.1
B21 B18 H51 121.7
C27 C26 C25 119.5(4)
C27 C26 H56 120.2
C25 C26 H56 120.2
C36 C35 C34 120.4(4)
C36 C35 H65 119.8
C34 C35 H65 119.8
C31 O62 C89 117.9(5)
C32 C33 C28 121.1(4)
C32 C33 H64 119.4
C28 C33 H64 119.4
O67 C93 H96A 109.5
O67 C93 H95B 109.5
H96A C93 H95B 109.5
O67 C93 H94C 109.5
H96A C93 H94C 109.5
H95B C93 H94C 109.5
C37 C36 C35 120.4(4)
C37 C36 H66 119.8
C35 C36 H66 119.8
C31 C30 C29 118.5(5)
C31 C30 H61 120.8
C29 C30 H61 120.8
C10 B15 B13 59.5(2)
C10 B15 B18 106.1(3)
B13 B15 B18 60.1(2)
C10 B15 B20 105.2(3)
B13 B15 B20 108.0(3)
B18 B15 B20 60.2(3)
C10 B15 B16 58.4(2)
B13 B15 B16 108.0(3)
B18 B15 B16 108.3(3)
B20 B15 B16 59.9(3)
C10 B15 H47 124.0
B13 B15 H47 121.3
B18 B15 H47 121.7
B20 B15 H47 122.3
B16 B15 H47 121.7
O57 C25 C26 124.5(4)
O57 C25 C23 116.2(4)
C26 C25 C23 119.3(4)
O62 C31 C32 114.5(5)
O62 C31 C30 124.5(5)
C32 C31 C30 121.0(4)
B19 B21 B17 60.2(3)
B19 B21 B14 108.2(3)
B17 B21 B14 60.1(2)
B19 B21 B18 107.7(3)
B17 B21 B18 107.9(3)
B14 B21 B18 60.0(2)
B19 B21 B20 59.7(3)
B17 B21 B20 107.5(3)
B14 B21 B20 107.4(3)
B18 B21 B20 59.5(3)
B19 B21 H54 121.6
B17 B21 H54 121.7
B14 B21 H54 121.7
B18 B21 H54 121.9
B20 B21 H54 122.3
O57 C85 H86A 109.5
O57 C85 H87B 109.5
H86A C85 H87B 109.5
O57 C85 H88C 109.5
H86A C85 H88C 109.5
H87B C85 H88C 109.5
O62 C89 H92A 109.5
O62 C89 H90B 109.5
H92A C89 H90B 109.5
O62 C89 H91C 109.5
H92A C89 H91C 109.5
H90B C89 H91C 109.5
C31 C32 C33 119.5(4)
C31 C32 H63 120.2
C33 C32 H63 120.2
C5 C9 C8 107.7(3)
C5 C9 C44 127.6(4)
C8 C9 C44 123.7(3)
C5 C9 Ir1 71.7(2)
C8 C9 Ir1 74.3(2)
C44 C9 Ir1 129.2(2)
C7 C8 C9 107.6(3)
C7 C8 C43 128.3(3)
C9 C8 C43 124.1(3)
C7 C8 Ir1 71.74(19)
C9 C8 Ir1 68.29(19)
C43 C8 Ir1 127.4(2)
C8 C43 H80A 109.5
C8 C43 H79B 109.5
H80A C43 H79B 109.5
C8 C43 H81C 109.5
H80A C43 H81C 109.5
H79B C43 H81C 109.5
C6 C5 C9 107.9(3)
C6 C5 C40 125.8(4)
C9 C5 C40 125.9(4)
C6 C5 Ir1 71.2(2)
C9 C5 Ir1 70.7(2)
C40 C5 Ir1 129.2(3)
C5 C6 C7 108.4(3)
C5 C6 C41 127.1(4)
C7 C6 C41 123.4(4)
C5 C6 Ir1 71.6(2)
C7 C6 Ir1 73.97(19)
C41 C6 Ir1 130.0(3)
C8 C7 C6 108.3(3)
C8 C7 C42 126.9(3)
C6 C7 C42 124.6(3)
C8 C7 Ir1 72.24(19)
C6 C7 Ir1 69.00(19)
C42 C7 Ir1 128.8(3)
C5 C40 H71A 109.5
C5 C40 H70B 109.5
H71A C40 H70B 109.5
C5 C40 H72C 109.5
H71A C40 H72C 109.5
H70B C40 H72C 109.5
C7 C42 H77A 109.5
C7 C42 H78B 109.5
H77A C42 H78B 109.5
C7 C42 H76C 109.5
H77A C42 H76C 109.5
H78B C42 H76C 109.5
C9 C44 H84A 109.5
C9 C44 H83B 109.5
H84A C44 H83B 109.5
C9 C44 H82C 109.5
H84A C44 H82C 109.5
H83B C44 H82C 109.5
C6 C41 H73A 109.5
C6 C41 H74B 109.5
H73A C41 H74B 109.5
C6 C41 H75C 109.5
H73A C41 H75C 109.5
H74B C41 H75C 109.5

loop_
_geom_bond_atom_site_label_1
_geom_bond_atom_site_label_2
_geom_bond_distance
C34 C39 1.381(5)
C34 C35 1.400(5)
C34 P2 1.835(4)
Ir1 C9 2.220(4)
Ir1 C6 2.227(3)
Ir1 C5 2.233(4)
Ir1 C7 2.293(3)
Ir1 P2 2.2952(9)
Ir1 C8 2.300(3)
Ir1 S3 2.3622(9)
Ir1 S4 2.3676(9)
S4 C11 1.783(3)
S3 C10 1.786(4)
P2 C28 1.820(4)
P2 C22 1.833(4)
C10 C11 1.661(4)
C10 B16 1.713(6)
C10 B15 1.724(5)
C10 B13 1.731(5)
C10 B12 1.737(5)
C11 B13 1.713(5)
C11 B17 1.719(5)
C11 B14 1.719(5)
C11 B12 1.743(5)
C24 C23 1.366(5)
C24 C22 1.403(5)
C24 H59 0.9300
C28 C29 1.368(5)
C28 C33 1.402(5)
C22 C27 1.384(5)
B20 B15 1.772(6)
B20 B19 1.775(6)
B20 B18 1.776(7)
B20 B16 1.776(7)
B20 B21 1.790(7)
B20 H53 1.1000
C39 C38 1.381(5)
C39 H69 0.9300
O57 C25 1.367(5)
O57 C85 1.415(6)
C27 C26 1.380(6)
C27 H55 0.9300
B12 B17 1.760(6)
B12 B19 1.761(6)
B12 B16 1.772(6)
B12 H46 1.07(4)
B14 B13 1.760(6)
B14 B21 1.777(6)
B14 B17 1.778(6)
B14 B18 1.781(6)
B14 H48 1.1000
B19 B21 1.775(7)
B19 B17 1.780(6)
B19 B16 1.785(6)
B19 H52 1.1000
B13 B15 1.761(6)
B13 B18 1.767(6)
B13 H45 1.1000
C38 C37 1.380(6)
C38 H68 0.9300
C29 C30 1.400(6)
C29 H60 0.9300
C37 O67 1.371(5)
C37 C36 1.386(6)
B17 B21 1.775(6)
B17 H49 1.1000
C23 C25 1.389(6)
C23 H58 0.9300
O67 C93 1.412(7)
B16 B15 1.783(6)
B16 H50 1.1000
B18 B15 1.766(6)
B18 B21 1.786(6)
B18 H51 1.1000
C26 C25 1.380(6)
C26 H56 0.9300
C35 C36 1.386(6)
C35 H65 0.9300
O62 C31 1.370(5)
O62 C89 1.415(8)
C33 C32 1.378(6)
C33 H64 0.9300
C93 H96A 0.9600
C93 H95B 0.9600
C93 H94C 0.9600
C36 H66 0.9300
C30 C31 1.383(7)
C30 H61 0.9300
B15 H47 1.1000
C31 C32 1.374(7)
B21 H54 1.1000
C85 H86A 0.9600
C85 H87B 0.9600
C85 H88C 0.9600
C89 H92A 0.9600
C89 H90B 0.9600
C89 H91C 0.9600
C32 H63 0.9300
C9 C5 1.434(5)
C9 C8 1.453(5)
C9 C44 1.494(5)
C8 C7 1.420(5)
C8 C43 1.486(5)
C43 H80A 0.9600
C43 H79B 0.9600
C43 H81C 0.9600
C5 C6 1.422(5)
C5 C40 1.500(5)
C6 C7 1.437(5)
C6 C41 1.509(5)
C7 C42 1.493(5)
C40 H71A 0.9600
C40 H70B 0.9600
C40 H72C 0.9600
C42 H77A 0.9600
C42 H78B 0.9600
C42 H76C 0.9600
C44 H84A 0.9600
C44 H83B 0.9600
C44 H82C 0.9600
C41 H73A 0.9600
C41 H74B 0.9600
C41 H75C 0.9600

loop_
_platon_squeeze_void_nr
_platon_squeeze_void_average_x
_platon_squeeze_void_average_y
_platon_squeeze_void_average_z
_platon_squeeze_void_volume
_platon_squeeze_void_count_electrons
_platon_squeeze_void_content
1 1.000 -0.090 0.250 512 156 ' '
2 1.010 0.054 0.750 512 156 ' '
